data_1539863
loop_
_publ_author_name
'Briscoe, N.A.'
'Johnson, D.W.jr.'
'Kokotailo, G.T.'
'Shannon, M.D.'
'McCusker, L.B.'

_publ_section_title
;
 The framework topology of zeolite EU-1
;
_journal_name_full Zeolites
_journal_page_first 74
_journal_page_last 76
_journal_volume 8
_journal_year 1988
_chemical_formula_sum 'O2 Si'
_chemical_name_systematic 'Si O2'
_space_group_IT_number 67
_symmetry_space_group_name_Hall '-C 2a 2'
_symmetry_space_group_name_H-M 'C m m a'
_cell_angle_alpha 90
_cell_angle_beta 90
_cell_angle_gamma 90
_cell_formula_units_Z 112
_cell_length_a 13.695
_cell_length_b 22.326
_cell_length_c 20.178
_cell_volume 6169.516
_citation_journal_id_ASTM ZEOLD3
_cod_data_source_file Briscoe_ZEOLD3_1988_541.cif
_cod_data_source_block O2Si1
_cod_original_formula_sum 'O2 Si1'
_cod_database_code 1539863

loop_
_symmetry_equiv_pos_as_xyz
x,y,z
-x+1/2,-y,z
x,-y,-z
-x+1/2,y,-z
-x,-y,-z
x-1/2,y,-z
-x,y,z
x-1/2,-y,z
x+1/2,y+1/2,z
-x+1,-y+1/2,z
x+1/2,-y+1/2,-z
-x+1,y+1/2,-z
-x+1/2,-y+1/2,-z
x,y+1/2,-z
-x+1/2,y+1/2,z
x,-y+1/2,z

loop_
_atom_site_label
_atom_site_type_symbol
_atom_site_fract_x
_atom_site_fract_y
_atom_site_fract_z
_atom_site_occupancy
_atom_site_U_iso_or_equiv
O2 O-2 0.158 0.3068 0.089 1 0.0
O4 O-2 0.25 0.363 0 1 0.0
Si2 Si+4 0.187 0.3703 0.063 1 0.0
Si9 Si+4 0 0.45 0.308 1 0.0
O16 O-2 0.244 0.391 0.374 1 0.0
O20 O-2 0 0.485 0.376 1 0.0
Si7 Si+4 0.191 0.3739 0.308 1 0.0
Si1 Si+4 0.115 0.25 0.123 1 0.0
O19 O-2 0.404 0.425 0.427 1 0.0
O15 O-2 0.094 0.409 0.303 1 0.0
O3 O-2 0.139 0.25 0.199 1 0.0
O1 O-2 0 0.25 0.113 1 0.0
Si4 Si+4 0 0.448 0.053 1 0.0
O8 O-2 0.405 0.431 0.176 1 0.0
Si3 Si+4 0.289 0.4315 0.185 1 0.0
O11 O-2 0 0.477 0.126 1 0.0
O18 O-2 0.25 0.403 0.5 1 0.0
O7 O-2 0.25 0.5 0.196 1 0.0
Si5 Si+4 0 0.528 0.181 1 0.0
O5 O-2 0.245 0.405 0.118 1 0.0
O9 O-2 0.26 0.389 0.246 1 0.0
O10 O-2 0 0.5 0 1 0.0
O17 O-2 0.25 0.5 0.424 1 0.0
O14 O-2 0.164 0.3065 0.309 1 0.0
Si6 Si+4 0.117 0.25 0.277 1 0.0
O6 O-2 0.094 0.407 0.044 1 0.0
O12 O-2 0 0.497 0.251 1 0.0
Si10 Si+4 0 0.534 0.432 1 0.0
O13 O-2 0 0.25 0.289 1 0.0
Si8 Si+4 0.287 0.4302 0.431 1 0.0
O21 O-2 0 0.5 0.5 1 0.0
